data_7021478
loop_
_publ_author_name
'Zhu, Yan'
'Luo, Feng'
'Luo, Ming-Biao'
'Feng, Xue-Feng'
'Batten, Stuart R.'
'Sun, Gong-Ming'
'Liu, Shu-Juan'
'Xu, Wen-Yuan'

_publ_section_title
;
 Solvent-induced reversible single-crystal-to-single-crystal
 transformations observed in lanthanide complexes.
;
_journal_issue 24
_journal_name_full 'Dalton transactions (Cambridge, England : 2003)'
_journal_page_first 8545
_journal_page_last 8548
_journal_paper_doi 10.1039/c3dt50737h
_journal_volume 42
_journal_year 2013
_chemical_formula_sum 'C72 H58 Dy2 N4 O12'
_chemical_formula_weight 1496.22
_chemical_name_systematic
;
?
;
_space_group_IT_number 2
_symmetry_cell_setting triclinic
_symmetry_space_group_name_Hall '-P 1'
_symmetry_space_group_name_H-M 'P -1'
_atom_sites_solution_hydrogens geom
_atom_sites_solution_primary direct
_atom_sites_solution_secondary difmap
_audit_creation_method SHELXL-97
_cell_angle_alpha 82.788(2)
_cell_angle_beta 83.566(2)
_cell_angle_gamma 72.837(2)
_cell_formula_units_Z 2
_cell_length_a 13.1302(6)
_cell_length_b 14.3580(6)
_cell_length_c 17.3903(8)
_cell_measurement_reflns_used 9786
_cell_measurement_temperature 296(2)
_cell_measurement_theta_max 27.59
_cell_measurement_theta_min 2.37
_cell_volume 3098.0(2)
_computing_cell_refinement 'Bruker SMART'
_computing_data_collection 'Bruker SMART'
_computing_data_reduction 'Bruker SAINT'
_computing_molecular_graphics 'Bruker SHELXTL'
_computing_publication_material 'Bruker SHELXTL'
_computing_structure_refinement 'SHELXL-97 (Sheldrick, 1997)'
_computing_structure_solution 'SHELXS-97 (Sheldrick, 1990)'
_diffrn_ambient_temperature 296(2)
_diffrn_measured_fraction_theta_full 0.999
_diffrn_measured_fraction_theta_max 0.999
_diffrn_measurement_device_type 'CCD area detector'
_diffrn_measurement_method 'phi and omega scans'
_diffrn_radiation_monochromator graphite
_diffrn_radiation_source 'fine-focus sealed tube'
_diffrn_radiation_type MoK\a
_diffrn_radiation_wavelength 0.71073
_diffrn_reflns_av_R_equivalents 0.0281
_diffrn_reflns_av_unetI/netI 0.0281
_diffrn_reflns_limit_h_max 15
_diffrn_reflns_limit_h_min -15
_diffrn_reflns_limit_k_max 17
_diffrn_reflns_limit_k_min -17
_diffrn_reflns_limit_l_max 20
_diffrn_reflns_limit_l_min -20
_diffrn_reflns_number 44388
_diffrn_reflns_theta_full 25.00
_diffrn_reflns_theta_max 25.00
_diffrn_reflns_theta_min 1.18
_exptl_absorpt_coefficient_mu 2.462
_exptl_absorpt_correction_T_max 0.6656
_exptl_absorpt_correction_T_min 0.6388
_exptl_absorpt_correction_type multi-scan
_exptl_absorpt_process_details 'SADABS; Bruker, 2000'
_exptl_crystal_colour Colorless
_exptl_crystal_density_diffrn 1.604
_exptl_crystal_density_method 'not measured'
_exptl_crystal_description Block
_exptl_crystal_F_000 1492
_exptl_crystal_size_max 0.20
_exptl_crystal_size_mid 0.20
_exptl_crystal_size_min 0.18
_refine_diff_density_max 1.263
_refine_diff_density_min -0.900
_refine_diff_density_rms 0.095
_refine_ls_extinction_method none
_refine_ls_goodness_of_fit_ref 1.078
_refine_ls_hydrogen_treatment constr
_refine_ls_matrix_type full
_refine_ls_number_parameters 697
_refine_ls_number_reflns 10914
_refine_ls_number_restraints 44
_refine_ls_restrained_S_all 1.106
_refine_ls_R_factor_all 0.0409
_refine_ls_R_factor_gt 0.0361
_refine_ls_shift/su_max 0.001
_refine_ls_shift/su_mean 0.000
_refine_ls_structure_factor_coef Fsqd
_refine_ls_weighting_details 'calc w=1/[\s^2^(Fo^2^)+(0.0349P)^2^+7.9331P] where P=(Fo^2^+2Fc^2^)/3'
_refine_ls_weighting_scheme calc
_refine_ls_wR_factor_gt 0.0876
_refine_ls_wR_factor_ref 0.0922
_reflns_number_gt 9817
_reflns_number_total 10914
_reflns_threshold_expression >2sigma(I)
_cod_data_source_file c3dt50737h.txt
_cod_data_source_block 2(calcination)
_cod_depositor_comments
;
The following automatic conversions were performed:

'_symmetry_cell_setting' value 'Triclinic' changed to 'triclinic'
according to /home/saulius/struct/CIF-dictionaries/cif_core.dic
dictionary named 'cif_core.dic' version 2.4.2 from
2011-04-26.

'_exptl_absorpt_correction_type' value 'Multi-scan'
changed to 'multi-scan' according to
/home/saulius/struct/CIF-dictionaries/cif_core.dic dictionary named
'cif_core.dic' version 2.4.2 from 2011-04-26.

Automatic conversion script
Id: cif_fix_values 1891 2012-01-12 08:04:46Z andrius 
;
_cod_original_sg_symbol_H-M P-1
_cod_database_code 7021478

loop_
_symmetry_equiv_pos_as_xyz
'x, y, z'
'-x, -y, -z'

loop_
_atom_site_label
_atom_site_type_symbol
_atom_site_fract_x
_atom_site_fract_y
_atom_site_fract_z
_atom_site_U_iso_or_equiv
_atom_site_adp_type
_atom_site_occupancy
_atom_site_symmetry_multiplicity
_atom_site_calc_flag
_atom_site_refinement_flags
C1 C 0.5454(5) 0.3953(4) 0.6279(3) 0.0518(13) Uani 1 1 d .
C2 C 0.5718(5) 0.3983(3) 0.7096(2) 0.085(2) Uani 1 1 d G
C3 C 0.6733(4) 0.3995(3) 0.7243(3) 0.087(2) Uani 1 1 d G
H3 H 0.7256 0.3991 0.6834 0.104 Uiso 1 1 calc R
C4 C 0.6966(4) 0.4013(4) 0.8000(3) 0.123(3) Uani 1 1 d GU
H4 H 0.7645 0.4021 0.8098 0.148 Uiso 1 1 calc R
C5 C 0.6185(6) 0.4018(4) 0.8610(2) 0.122(3) Uani 1 1 d GU
H5 H 0.6341 0.4030 0.9117 0.146 Uiso 1 1 calc R
C6 C 0.5170(5) 0.4006(4) 0.8463(3) 0.124(4) Uani 1 1 d G
H6 H 0.4647 0.4009 0.8871 0.149 Uiso 1 1 calc R
C7 C 0.4937(4) 0.3988(4) 0.7706(3) 0.102(3) Uani 1 1 d GD
C8 C 0.3891(6) 0.3948(6) 0.7531(4) 0.091(2) Uani 1 1 d D
H8A H 0.3432 0.3963 0.8003 0.137 Uiso 1 1 calc R
H8B H 0.3969 0.3354 0.7302 0.137 Uiso 1 1 calc R
H8C H 0.3584 0.4500 0.7174 0.137 Uiso 1 1 calc R
C9 C 0.6476(4) 0.1665(4) 0.4784(3) 0.0430(11) Uani 1 1 d .
C10 C 0.6959(3) 0.05741(17) 0.4923(2) 0.0427(11) Uani 1 1 d G
C11 C 0.6262(2) 0.0039(2) 0.5242(2) 0.0514(13) Uani 1 1 d G
H11 H 0.5550 0.0360 0.5378 0.062 Uiso 1 1 calc R
C12 C 0.6628(3) -0.0977(2) 0.5359(2) 0.0658(16) Uani 1 1 d G
H12 H 0.6162 -0.1335 0.5573 0.079 Uiso 1 1 calc R
C13 C 0.7692(3) -0.14568(17) 0.5156(3) 0.0729(18) Uani 1 1 d G
H13 H 0.7937 -0.2136 0.5234 0.088 Uiso 1 1 calc R
C14 C 0.8389(2) -0.0921(2) 0.4837(3) 0.078(2) Uani 1 1 d G
H14 H 0.9100 -0.1242 0.4701 0.094 Uiso 1 1 calc R
C15 C 0.8022(2) 0.0094(2) 0.4720(2) 0.0610(15) Uani 1 1 d G
C16 C 0.8817(5) 0.0635(5) 0.4342(6) 0.098(3) Uani 1 1 d .
H16A H 0.9500 0.0171 0.4238 0.147 Uiso 1 1 calc R
H16B H 0.8887 0.1082 0.4686 0.147 Uiso 1 1 calc R
H16C H 0.8565 0.0993 0.3863 0.147 Uiso 1 1 calc R
C17 C 0.7011(4) 0.5165(4) 0.4675(3) 0.0432(11) Uani 1 1 d .
C18 C 0.8093(2) 0.5261(3) 0.4380(2) 0.0518(13) Uani 1 1 d G
C19 C 0.8128(3) 0.6162(3) 0.3998(3) 0.0707(17) Uani 1 1 d G
H19 H 0.7506 0.6680 0.3970 0.085 Uiso 1 1 calc R
C20 C 0.9094(5) 0.6288(4) 0.3657(3) 0.103(3) Uani 1 1 d G
H20 H 0.9117 0.6891 0.3401 0.123 Uiso 1 1 calc R
C21 C 1.0024(3) 0.5514(5) 0.3698(3) 0.115(4) Uani 1 1 d G
H21 H 1.0670 0.5598 0.3470 0.138 Uiso 1 1 calc R
C22 C 0.9988(3) 0.4612(4) 0.4081(3) 0.108(3) Uani 1 1 d G
H22 H 1.0610 0.4094 0.4109 0.130 Uiso 1 1 calc R
C23 C 0.9023(3) 0.4486(3) 0.4422(3) 0.0723(18) Uani 1 1 d G
C24 C 0.9085(6) 0.3488(5) 0.4882(5) 0.098(3) Uani 1 1 d .
H24A H 0.8915 0.3068 0.4558 0.146 Uiso 1 1 calc R
H24B H 0.8585 0.3576 0.5332 0.146 Uiso 1 1 calc R
H24C H 0.9796 0.3195 0.5042 0.146 Uiso 1 1 calc R
N4 N 0.6471(2) 0.3491(3) 0.32695(14) 0.0513(11) Uani 1 1 d G
C25 C 0.7553(2) 0.3431(3) 0.31845(19) 0.0692(17) Uani 1 1 d G
H25 H 0.7908 0.3439 0.3616 0.083 Uiso 1 1 calc R
C26 C 0.8105(2) 0.3358(4) 0.2454(2) 0.079(2) Uani 1 1 d G
H26 H 0.8829 0.3318 0.2397 0.095 Uiso 1 1 calc R
C27 C 0.7575(3) 0.3346(3) 0.18085(17) 0.0749(19) Uani 1 1 d G
H27 H 0.7944 0.3298 0.1320 0.090 Uiso 1 1 calc R
C28 C 0.6493(3) 0.3407(3) 0.18936(15) 0.0596(15) Uani 1 1 d GD
C29 C 0.5941(2) 0.3479(3) 0.26241(18) 0.0492(12) Uani 1 1 d G
C30 C 0.5928(5) 0.3395(5) 0.1254(3) 0.0690(17) Uani 1 1 d D
H30 H 0.6273 0.3371 0.0757 0.083 Uiso 1 1 calc R
C31 C 0.4853(5) 0.3420(5) 0.1364(3) 0.0730(19) Uani 1 1 d D
H31 H 0.4483 0.3411 0.0941 0.088 Uiso 1 1 calc R
N3 N 0.4390(2) 0.3517(2) 0.34879(14) 0.0458(10) Uani 1 1 d G
C32 C 0.4887(2) 0.3496(2) 0.27388(17) 0.0463(12) Uani 1 1 d G
C33 C 0.4325(3) 0.3458(3) 0.21172(13) 0.0569(14) Uani 1 1 d GD
C34 C 0.3267(3) 0.3442(3) 0.22448(19) 0.0706(18) Uani 1 1 d G
H34 H 0.2891 0.3417 0.1829 0.085 Uiso 1 1 calc R
C35 C 0.2769(2) 0.3463(3) 0.2994(2) 0.0695(17) Uani 1 1 d G
H35 H 0.2061 0.3451 0.3079 0.083 Uiso 1 1 calc R
C36 C 0.3331(2) 0.3500(3) 0.36155(16) 0.0568(14) Uani 1 1 d G
H36 H 0.2998 0.3514 0.4117 0.068 Uiso 1 1 calc R
C37 C -0.0658(5) 0.8942(4) -0.0805(3) 0.0565(14) Uani 1 1 d .
C38 C -0.1222(5) 0.8914(3) -0.1474(3) 0.077(2) Uani 1 1 d G
C39 C -0.0706(4) 0.8848(4) -0.2217(4) 0.117(2) Uani 1 1 d GU
H39 H 0.0011 0.8833 -0.2297 0.141 Uiso 1 1 calc R
C40 C -0.1261(6) 0.8805(5) -0.2840(3) 0.122(2) Uani 1 1 d GU
H40 H -0.0916 0.8761 -0.3337 0.146 Uiso 1 1 calc R
C41 C -0.2333(6) 0.8828(4) -0.2721(3) 0.122(3) Uani 1 1 d GU
H41 H -0.2704 0.8798 -0.3138 0.147 Uiso 1 1 calc R
C42 C -0.2849(4) 0.8894(4) -0.1979(4) 0.128(3) Uani 1 1 d GU
H42 H -0.3566 0.8909 -0.1899 0.154 Uiso 1 1 calc R
C43 C -0.2293(5) 0.8937(4) -0.1355(3) 0.099(3) Uani 1 1 d GD
C44 C -0.2815(7) 0.8966(8) -0.0600(6) 0.136(4) Uani 1 1 d D
H44A H -0.3559 0.9313 -0.0629 0.204 Uiso 1 1 calc R
H44B H -0.2495 0.9295 -0.0290 0.204 Uiso 1 1 calc R
H44C H -0.2746 0.8310 -0.0367 0.204 Uiso 1 1 calc R
C45 C 0.1253(4) 0.6631(4) 0.0573(3) 0.0474(12) Uani 1 1 d .
C46 C 0.1339(3) 0.5560(2) 0.0570(2) 0.0549(14) Uani 1 1 d G
C47 C 0.2168(3) 0.5020(3) 0.0094(3) 0.079(2) Uani 1 1 d G
H47 H 0.2669 0.5310 -0.0174 0.095 Uiso 1 1 calc R
C48 C 0.2250(4) 0.4048(3) 0.0019(3) 0.113(3) Uani 1 1 d G
H48 H 0.2805 0.3687 -0.0299 0.136 Uiso 1 1 calc R
C49 C 0.1502(5) 0.3616(2) 0.0420(3) 0.109(3) Uani 1 1 d G
H49 H 0.1557 0.2965 0.0370 0.130 Uiso 1 1 calc R
C50 C 0.0673(4) 0.4156(3) 0.0896(3) 0.091(2) Uani 1 1 d G
H50 H 0.0173 0.3867 0.1164 0.110 Uiso 1 1 calc R
C51 C 0.0592(3) 0.5128(3) 0.0971(2) 0.0720(18) Uani 1 1 d G
C52 C -0.0324(9) 0.5635(7) 0.1505(6) 0.125(4) Uani 1 1 d .
H52A H -0.0747 0.5199 0.1697 0.187 Uiso 1 1 calc R
H52B H -0.0759 0.6208 0.1228 0.187 Uiso 1 1 calc R
H52C H -0.0054 0.5822 0.1934 0.187 Uiso 1 1 calc R
C53 C -0.1487(4) 0.9951(4) 0.1197(3) 0.0429(11) Uani 1 1 d .
C54 C -0.2293(3) 0.9903(2) 0.18729(17) 0.0449(11) Uani 1 1 d G
C55 C -0.2757(3) 1.0763(2) 0.2224(2) 0.0635(16) Uani 1 1 d G
H55 H -0.2593 1.1336 0.2020 0.076 Uiso 1 1 calc R
C56 C -0.3469(3) 1.0766(3) 0.2880(2) 0.083(2) Uani 1 1 d G
H56 H -0.3780 1.1341 0.3115 0.100 Uiso 1 1 calc R
C57 C -0.3715(3) 0.9909(3) 0.31841(19) 0.080(2) Uani 1 1 d G
H57 H -0.4191 0.9911 0.3623 0.096 Uiso 1 1 calc R
C58 C -0.3250(3) 0.9049(3) 0.2833(2) 0.0651(17) Uani 1 1 d G
H58 H -0.3415 0.8475 0.3036 0.078 Uiso 1 1 calc R
C59 C -0.2539(3) 0.9045(2) 0.2177(2) 0.0504(13) Uani 1 1 d G
C60 C -0.2129(6) 0.8094(5) 0.1800(4) 0.0734(18) Uani 1 1 d .
H60A H -0.2511 0.7643 0.2040 0.110 Uiso 1 1 calc R
H60B H -0.1381 0.7817 0.1867 0.110 Uiso 1 1 calc R
H60C H -0.2237 0.8220 0.1256 0.110 Uiso 1 1 calc R
N1 N 0.1401(3) 0.8478(3) 0.17950(14) 0.0505(11) Uani 1 1 d G
C61 C 0.0662(2) 0.8397(3) 0.2419(2) 0.0666(17) Uani 1 1 d G
H61 H -0.0005 0.8348 0.2332 0.080 Uiso 1 1 calc R
C62 C 0.0921(3) 0.8390(3) 0.31740(16) 0.084(2) Uani 1 1 d G
H62 H 0.0427 0.8336 0.3592 0.101 Uiso 1 1 calc R
C63 C 0.1918(4) 0.8463(3) 0.33043(15) 0.081(2) Uani 1 1 d G
H63 H 0.2091 0.8459 0.3809 0.098 Uiso 1 1 calc R
C64 C 0.2657(3) 0.8544(3) 0.2680(2) 0.0654(17) Uani 1 1 d GD
C65 C 0.2398(2) 0.8552(3) 0.19253(18) 0.0509(13) Uani 1 1 d G
C66 C 0.3681(5) 0.8620(5) 0.2795(4) 0.083(2) Uani 1 1 d D
H66 H 0.3857 0.8651 0.3292 0.100 Uiso 1 1 calc R
C67 C 0.4420(6) 0.8649(5) 0.2159(4) 0.087(2) Uani 1 1 d D
H67 H 0.5089 0.8706 0.2230 0.104 Uiso 1 1 calc R
N2 N 0.2844(2) 0.8529(3) 0.05743(19) 0.0495(10) Uani 1 1 d G
C68 C 0.3128(3) 0.8573(3) 0.13125(17) 0.0514(13) Uani 1 1 d G
C69 C 0.4158(3) 0.8591(3) 0.1413(2) 0.0714(18) Uani 1 1 d GD
C70 C 0.4903(2) 0.8565(4) 0.0776(3) 0.096(3) Uani 1 1 d G
H70 H 0.5591 0.8577 0.0844 0.116 Uiso 1 1 calc R
C71 C 0.4619(3) 0.8521(4) 0.0038(3) 0.097(3) Uani 1 1 d G
H71 H 0.5117 0.8504 -0.0388 0.116 Uiso 1 1 calc R
C72 C 0.3589(3) 0.8503(3) -0.00628(17) 0.0721(18) Uani 1 1 d G
H72 H 0.3399 0.8474 -0.0557 0.087 Uiso 1 1 calc R
Dy1 Dy 0.088507(17) 0.864853(15) 0.038792(12) 0.03625(7) Uani 1 1 d .
Dy2 Dy 0.547344(17) 0.366200(15) 0.463244(12) 0.03795(7) Uani 1 1 d .
O1 O 0.7055(3) 0.2231(3) 0.4743(2) 0.0535(9) Uani 1 1 d .
O2 O 0.5489(3) 0.1996(3) 0.4715(2) 0.0551(9) Uani 1 1 d .
O3 O 0.5141(3) 0.4747(2) 0.5878(2) 0.0493(8) Uani 1 1 d .
O4 O 0.5686(4) 0.3163(3) 0.5994(2) 0.0725(13) Uani 1 1 d .
O5 O 0.6316(3) 0.5925(2) 0.4878(2) 0.0485(8) Uani 1 1 d .
O6 O 0.6867(3) 0.4335(3) 0.4690(2) 0.0501(9) Uani 1 1 d .
O7 O -0.0736(3) 0.9748(2) -0.0557(2) 0.0506(9) Uani 1 1 d .
O8 O -0.0044(4) 0.8158(3) -0.0532(3) 0.0725(13) Uani 1 1 d .
O9 O -0.1586(3) 1.0767(2) 0.0808(2) 0.0512(9) Uani 1 1 d .
O10 O -0.0754(3) 0.9183(2) 0.1078(2) 0.0491(9) Uani 1 1 d .
O11 O 0.1911(3) 0.6989(3) 0.0130(2) 0.0553(9) Uani 1 1 d .
O12 O 0.0552(3) 0.7162(3) 0.0997(2) 0.0567(10) Uani 1 1 d .

loop_
_atom_site_aniso_label
_atom_site_aniso_U_11
_atom_site_aniso_U_22
_atom_site_aniso_U_33
_atom_site_aniso_U_23
_atom_site_aniso_U_13
_atom_site_aniso_U_12
C1 0.062(3) 0.044(3) 0.044(3) -0.001(2) -0.010(2) -0.005(3)
C2 0.142(7) 0.034(3) 0.065(4) -0.007(3) -0.024(5) 0.003(4)
C3 0.130(7) 0.049(4) 0.085(5) -0.002(3) -0.064(5) -0.014(4)
C4 0.174(9) 0.081(5) 0.105(6) -0.008(5) -0.055(5) -0.008(5)
C5 0.185(9) 0.077(5) 0.082(5) -0.002(4) -0.028(5) -0.001(6)
C6 0.245(13) 0.048(4) 0.070(5) -0.008(3) -0.065(7) -0.008(6)
C7 0.131(8) 0.054(4) 0.113(7) 0.000(4) -0.023(6) -0.015(5)
C8 0.107(6) 0.087(5) 0.078(5) -0.009(4) 0.004(4) -0.029(5)
C9 0.050(3) 0.039(3) 0.040(3) -0.010(2) 0.000(2) -0.011(2)
C10 0.048(3) 0.036(2) 0.043(3) -0.006(2) -0.006(2) -0.008(2)
C11 0.050(3) 0.044(3) 0.059(3) -0.001(2) -0.008(2) -0.010(2)
C12 0.074(4) 0.048(3) 0.076(4) 0.010(3) -0.014(3) -0.021(3)
C13 0.077(4) 0.039(3) 0.092(5) -0.003(3) -0.005(4) -0.003(3)
C14 0.067(4) 0.047(3) 0.101(5) -0.002(3) 0.009(4) 0.006(3)
C15 0.055(3) 0.046(3) 0.074(4) -0.005(3) 0.006(3) -0.005(3)
C16 0.057(4) 0.063(4) 0.155(8) 0.003(5) 0.029(5) -0.007(3)
C17 0.043(3) 0.048(3) 0.041(3) -0.007(2) -0.003(2) -0.014(2)
C18 0.047(3) 0.065(4) 0.049(3) -0.016(3) 0.000(2) -0.022(3)
C19 0.070(4) 0.091(5) 0.062(4) -0.008(3) -0.003(3) -0.041(4)
C20 0.114(7) 0.153(9) 0.074(5) -0.002(5) 0.000(5) -0.094(7)
C21 0.074(6) 0.203(12) 0.089(6) -0.040(7) 0.023(5) -0.073(7)
C22 0.045(4) 0.161(9) 0.123(7) -0.056(7) 0.008(4) -0.023(5)
C23 0.041(3) 0.092(5) 0.085(5) -0.031(4) -0.009(3) -0.011(3)
C24 0.066(5) 0.075(5) 0.144(8) -0.019(5) -0.039(5) 0.007(4)
N4 0.051(3) 0.058(3) 0.046(2) -0.011(2) 0.000(2) -0.016(2)
C25 0.059(4) 0.084(5) 0.065(4) -0.020(3) 0.011(3) -0.021(3)
C26 0.061(4) 0.105(6) 0.073(4) -0.019(4) 0.017(3) -0.029(4)
C27 0.078(5) 0.080(5) 0.059(4) -0.017(3) 0.023(3) -0.017(4)
C28 0.075(4) 0.050(3) 0.051(3) -0.011(3) 0.006(3) -0.016(3)
C29 0.057(3) 0.042(3) 0.046(3) -0.011(2) 0.002(2) -0.010(2)
C30 0.091(5) 0.066(4) 0.048(3) -0.011(3) 0.001(3) -0.018(4)
C31 0.106(6) 0.069(4) 0.047(3) -0.014(3) -0.023(3) -0.021(4)
N3 0.053(3) 0.040(2) 0.045(2) -0.0057(18) 0.0022(19) -0.0156(19)
C32 0.061(3) 0.035(3) 0.039(3) -0.009(2) -0.002(2) -0.006(2)
C33 0.073(4) 0.044(3) 0.054(3) -0.008(2) -0.015(3) -0.013(3)
C34 0.076(4) 0.066(4) 0.076(4) -0.021(3) -0.025(4) -0.017(3)
C35 0.060(4) 0.075(4) 0.083(5) -0.025(4) -0.010(3) -0.025(3)
C36 0.060(3) 0.056(3) 0.060(3) -0.013(3) -0.007(3) -0.022(3)
C37 0.081(4) 0.043(3) 0.052(3) -0.001(2) -0.019(3) -0.023(3)
C38 0.119(6) 0.039(3) 0.083(5) -0.004(3) -0.046(4) -0.024(4)
C39 0.148(4) 0.109(3) 0.097(3) -0.020(3) -0.035(3) -0.026(3)
C40 0.145(3) 0.114(3) 0.106(3) -0.017(2) -0.028(2) -0.026(3)
C41 0.171(8) 0.082(5) 0.120(6) -0.013(5) -0.063(6) -0.026(5)
C42 0.160(7) 0.075(5) 0.167(8) 0.007(5) -0.081(6) -0.043(5)
C43 0.152(9) 0.050(4) 0.106(6) 0.014(4) -0.061(6) -0.034(5)
C44 0.078(6) 0.108(8) 0.224(14) -0.008(8) -0.009(7) -0.035(6)
C45 0.059(3) 0.035(3) 0.047(3) 0.002(2) -0.012(3) -0.012(2)
C46 0.073(4) 0.038(3) 0.055(3) 0.003(2) -0.018(3) -0.017(3)
C47 0.088(5) 0.046(3) 0.101(5) -0.020(3) -0.007(4) -0.010(3)
C48 0.144(8) 0.050(4) 0.137(8) -0.033(5) -0.002(7) -0.009(5)
C49 0.155(9) 0.043(4) 0.134(8) 0.002(4) -0.035(7) -0.034(5)
C50 0.132(7) 0.053(4) 0.102(6) 0.004(4) -0.020(5) -0.046(5)
C51 0.102(5) 0.051(4) 0.070(4) 0.004(3) -0.012(4) -0.034(4)
C52 0.165(10) 0.102(7) 0.127(8) -0.018(6) 0.052(7) -0.089(7)
C53 0.040(3) 0.046(3) 0.040(3) 0.000(2) 0.000(2) -0.011(2)
C54 0.042(3) 0.052(3) 0.037(3) 0.000(2) -0.001(2) -0.011(2)
C55 0.074(4) 0.061(4) 0.048(3) -0.005(3) 0.009(3) -0.013(3)
C56 0.086(5) 0.094(5) 0.060(4) -0.024(4) 0.022(4) -0.015(4)
C57 0.075(4) 0.120(6) 0.046(3) -0.004(4) 0.016(3) -0.040(4)
C58 0.059(4) 0.093(5) 0.049(3) 0.009(3) 0.001(3) -0.039(3)
C59 0.045(3) 0.061(3) 0.045(3) 0.002(2) -0.005(2) -0.018(3)
C60 0.078(4) 0.062(4) 0.084(5) -0.002(3) 0.009(4) -0.033(3)
N1 0.057(3) 0.049(3) 0.048(2) 0.001(2) -0.009(2) -0.018(2)
C61 0.075(4) 0.075(4) 0.044(3) 0.009(3) -0.002(3) -0.020(3)
C62 0.094(5) 0.097(5) 0.047(4) 0.009(3) -0.001(3) -0.014(4)
C63 0.116(6) 0.073(4) 0.054(4) 0.001(3) -0.031(4) -0.020(4)
C64 0.095(5) 0.044(3) 0.054(3) 0.006(3) -0.028(3) -0.012(3)
C65 0.059(3) 0.036(3) 0.058(3) 0.004(2) -0.023(3) -0.012(2)
C66 0.117(6) 0.056(4) 0.086(5) 0.005(4) -0.070(5) -0.022(4)
C67 0.078(5) 0.069(4) 0.124(7) 0.006(4) -0.054(5) -0.027(4)
N2 0.043(2) 0.045(2) 0.060(3) -0.007(2) -0.003(2) -0.0106(19)
C68 0.047(3) 0.039(3) 0.067(4) 0.001(2) -0.014(3) -0.007(2)
C69 0.060(4) 0.057(4) 0.100(5) -0.002(3) -0.031(4) -0.015(3)
C70 0.043(4) 0.103(6) 0.146(8) -0.010(6) -0.010(4) -0.025(4)
C71 0.050(4) 0.123(7) 0.117(7) -0.016(5) 0.009(4) -0.027(4)
C72 0.053(4) 0.079(4) 0.079(4) -0.013(4) 0.006(3) -0.012(3)
Dy1 0.04096(13) 0.03104(12) 0.03554(12) -0.00104(9) -0.00047(9) -0.01023(9)
Dy2 0.04037(13) 0.03241(12) 0.03929(13) -0.00505(9) -0.00174(9) -0.00754(9)
O1 0.047(2) 0.0383(19) 0.074(3) -0.0073(17) -0.0010(18) -0.0104(16)
O2 0.042(2) 0.0386(19) 0.084(3) -0.0079(18) -0.0123(18) -0.0074(16)
O3 0.053(2) 0.0419(19) 0.051(2) 0.0071(16) -0.0113(16) -0.0122(16)
O4 0.118(4) 0.042(2) 0.047(2) -0.0052(17) -0.019(2) 0.000(2)
O5 0.046(2) 0.0432(19) 0.056(2) -0.0128(16) 0.0068(16) -0.0119(16)
O6 0.0435(19) 0.042(2) 0.065(2) -0.0110(17) -0.0040(17) -0.0105(16)
O7 0.066(2) 0.041(2) 0.051(2) -0.0120(16) -0.0002(17) -0.0234(17)
O8 0.109(4) 0.040(2) 0.075(3) 0.0034(19) -0.048(3) -0.021(2)
O9 0.058(2) 0.0415(19) 0.0439(19) 0.0035(15) 0.0059(16) -0.0062(17)
O10 0.047(2) 0.0414(19) 0.051(2) 0.0060(15) 0.0088(16) -0.0090(16)
O11 0.057(2) 0.0384(19) 0.066(2) -0.0053(17) 0.0068(19) -0.0111(17)
O12 0.074(3) 0.0358(19) 0.057(2) -0.0039(16) 0.0108(19) -0.0174(18)

loop_
_atom_type_symbol
_atom_type_description
_atom_type_scat_dispersion_real
_atom_type_scat_dispersion_imag
_atom_type_scat_source
C C 0.0033 0.0016 'International Tables Vol C Tables 4.2.6.8 and 6.1.1.4'
H H 0.0000 0.0000 'International Tables Vol C Tables 4.2.6.8 and 6.1.1.4'
N N 0.0061 0.0033 'International Tables Vol C Tables 4.2.6.8 and 6.1.1.4'
O O 0.0106 0.0060 'International Tables Vol C Tables 4.2.6.8 and 6.1.1.4'
Dy Dy -0.1892 4.4098 'International Tables Vol C Tables 4.2.6.8 and 6.1.1.4'

loop_
_geom_angle_atom_site_label_1
_geom_angle_atom_site_label_2
_geom_angle_atom_site_label_3
_geom_angle
_geom_angle_site_symmetry_1
_geom_angle_site_symmetry_3
O4 C1 O3 121.6(5) . .
O4 C1 C2 120.1(4) . .
O3 C1 C2 117.5(5) . .
O4 C1 Dy2 53.0(3) . .
O3 C1 Dy2 68.7(3) . .
C2 C1 Dy2 166.7(4) . .
C3 C2 C7 120.0 . .
C3 C2 C1 120.8(4) . .
C7 C2 C1 119.2(4) . .
C2 C3 C4 120.0 . .
C2 C3 H3 120.0 . .
C4 C3 H3 120.0 . .
C5 C4 C3 120.0 . .
C5 C4 H4 120.0 . .
C3 C4 H4 120.0 . .
C4 C5 C6 120.0 . .
C4 C5 H5 120.0 . .
C6 C5 H5 120.0 . .
C7 C6 C5 120.0 . .
C7 C6 H6 120.0 . .
C5 C6 H6 120.0 . .
C6 C7 C2 120.0 . .
C6 C7 C8 121.6(5) . .
C2 C7 C8 118.4(5) . .
C7 C8 H8A 109.5 . .
C7 C8 H8B 109.5 . .
H8A C8 H8B 109.5 . .
C7 C8 H8C 109.5 . .
H8A C8 H8C 109.5 . .
H8B C8 H8C 109.5 . .
O2 C9 O1 120.9(5) . .
O2 C9 C10 118.9(4) . .
O1 C9 C10 120.2(4) . .
O2 C9 Dy2 58.5(3) . .
O1 C9 Dy2 62.5(3) . .
C10 C9 Dy2 175.4(3) . .
C11 C10 C15 120.0 . .
C11 C10 C9 116.1(3) . .
C15 C10 C9 123.9(3) . .
C10 C11 C12 120.0 . .
C10 C11 H11 120.0 . .
C12 C11 H11 120.0 . .
C13 C12 C11 120.0 . .
C13 C12 H12 120.0 . .
C11 C12 H12 120.0 . .
C14 C13 C12 120.0 . .
C14 C13 H13 120.0 . .
C12 C13 H13 120.0 . .
C13 C14 C15 120.0 . .
C13 C14 H14 120.0 . .
C15 C14 H14 120.0 . .
C14 C15 C10 120.0 . .
C14 C15 C16 117.4(3) . .
C10 C15 C16 122.6(3) . .
C15 C16 H16A 109.5 . .
C15 C16 H16B 109.5 . .
H16A C16 H16B 109.5 . .
C15 C16 H16C 109.5 . .
H16A C16 H16C 109.5 . .
H16B C16 H16C 109.5 . .
O6 C17 O5 125.5(5) . .
O6 C17 C18 117.3(4) . .
O5 C17 C18 117.2(4) . .
C19 C18 C23 120.0 . .
C19 C18 C17 116.5(3) . .
C23 C18 C17 123.3(3) . .
C18 C19 C20 120.0 . .
C18 C19 H19 120.0 . .
C20 C19 H19 120.0 . .
C21 C20 C19 120.0 . .
C21 C20 H20 120.0 . .
C19 C20 H20 120.0 . .
C20 C21 C22 120.0 . .
C20 C21 H21 120.0 . .
C22 C21 H21 120.0 . .
C21 C22 C23 120.0 . .
C21 C22 H22 120.0 . .
C23 C22 H22 120.0 . .
C22 C23 C18 120.0 . .
C22 C23 C24 115.8(4) . .
C18 C23 C24 124.1(4) . .
C23 C24 H24A 109.5 . .
C23 C24 H24B 109.5 . .
H24A C24 H24B 109.5 . .
C23 C24 H24C 109.5 . .
H24A C24 H24C 109.5 . .
H24B C24 H24C 109.5 . .
C25 N4 C29 120.0 . .
C25 N4 Dy2 118.81(16) . .
C29 N4 Dy2 121.18(16) . .
C26 C25 N4 120.0 . .
C26 C25 H25 120.0 . .
N4 C25 H25 120.0 . .
C27 C26 C25 120.0 . .
C27 C26 H26 120.0 . .
C25 C26 H26 120.0 . .
C26 C27 C28 120.0 . .
C26 C27 H27 120.0 . .
C28 C27 H27 120.0 . .
C29 C28 C27 120.0 . .
C29 C28 C30 118.3(4) . .
C27 C28 C30 121.7(4) . .
C32 C29 C28 121.9(3) . .
C32 C29 N4 118.1(3) . .
C28 C29 N4 120.0 . .
C31 C30 C28 120.2(5) . .
C31 C30 H30 119.9 . .
C28 C30 H30 119.9 . .
C30 C31 C33 120.1(5) . .
C30 C31 H31 119.9 . .
C33 C31 H31 119.9 . .
C32 N3 C36 120.0 . .
C32 N3 Dy2 118.49(15) . .
C36 N3 Dy2 121.47(15) . .
C29 C32 N3 119.4(2) . .
C29 C32 C33 120.5(2) . .
N3 C32 C33 120.0 . .
C34 C33 C32 120.0 . .
C34 C33 C31 121.0(4) . .
C32 C33 C31 119.0(4) . .
C35 C34 C33 120.0 . .
C35 C34 H34 120.0 . .
C33 C34 H34 120.0 . .
C34 C35 C36 120.0 . .
C34 C35 H35 120.0 . .
C36 C35 H35 120.0 . .
C35 C36 N3 120.0 . .
C35 C36 H36 120.0 . .
N3 C36 H36 120.0 . .
O8 C37 O7 121.9(5) . .
O8 C37 C38 117.8(5) . .
O7 C37 C38 120.1(5) . .
O8 C37 Dy1 51.7(3) . .
O7 C37 Dy1 70.3(3) . .
C38 C37 Dy1 166.9(4) . .
C39 C38 C43 120.0 . .
C39 C38 C37 121.4(5) . .
C43 C38 C37 118.6(5) . .
C38 C39 C40 120.0 . .
C38 C39 H39 120.0 . .
C40 C39 H39 120.0 . .
C41 C40 C39 120.0 . .
C41 C40 H40 120.0 . .
C39 C40 H40 120.0 . .
C40 C41 C42 120.0 . .
C40 C41 H41 120.0 . .
C42 C41 H41 120.0 . .
C43 C42 C41 120.0 . .
C43 C42 H42 120.0 . .
C41 C42 H42 120.0 . .
C42 C43 C38 120.0 . .
C42 C43 C44 119.4(6) . .
C38 C43 C44 120.5(6) . .
C43 C44 H44A 109.5 . .
C43 C44 H44B 109.5 . .
H44A C44 H44B 109.5 . .
C43 C44 H44C 109.5 . .
H44A C44 H44C 109.5 . .
H44B C44 H44C 109.5 . .
O12 C45 O11 120.0(5) . .
O12 C45 C46 121.2(5) . .
O11 C45 C46 118.8(5) . .
O12 C45 Dy1 59.5(3) . .
O11 C45 Dy1 61.3(3) . .
C46 C45 Dy1 170.9(3) . .
C47 C46 C51 120.0 . .
C47 C46 C45 116.9(3) . .
C51 C46 C45 122.9(3) . .
C46 C47 C48 120.0 . .
C46 C47 H47 120.0 . .
C48 C47 H47 120.0 . .
C49 C48 C47 120.0 . .
C49 C48 H48 120.0 . .
C47 C48 H48 120.0 . .
C48 C49 C50 120.0 . .
C48 C49 H49 120.0 . .
C50 C49 H49 120.0 . .
C49 C50 C51 120.0 . .
C49 C50 H50 120.0 . .
C51 C50 H50 120.0 . .
C50 C51 C46 120.0 . .
C50 C51 C52 115.4(4) . .
C46 C51 C52 124.6(4) . .
C51 C52 H52A 109.5 . .
C51 C52 H52B 109.5 . .
H52A C52 H52B 109.5 . .
C51 C52 H52C 109.5 . .
H52A C52 H52C 109.5 . .
H52B C52 H52C 109.5 . .
O10 C53 O9 125.3(4) . .
O10 C53 C54 117.5(4) . .
O9 C53 C54 117.1(4) . .
C55 C54 C59 120.0 . .
C55 C54 C53 116.5(3) . .
C59 C54 C53 123.4(3) . .
C56 C55 C54 120.0 . .
C56 C55 H55 120.0 . .
C54 C55 H55 120.0 . .
C57 C56 C55 120.0 . .
C57 C56 H56 120.0 . .
C55 C56 H56 120.0 . .
C56 C57 C58 120.0 . .
C56 C57 H57 120.0 . .
C58 C57 H57 120.0 . .
C59 C58 C57 120.0 . .
C59 C58 H58 120.0 . .
C57 C58 H58 120.0 . .
C58 C59 C54 120.0 . .
C58 C59 C60 116.4(3) . .
C54 C59 C60 123.4(3) . .
C59 C60 H60A 109.5 . .
C59 C60 H60B 109.5 . .
H60A C60 H60B 109.5 . .
C59 C60 H60C 109.5 . .
H60A C60 H60C 109.5 . .
H60B C60 H60C 109.5 . .
C61 N1 C65 120.0 . .
C61 N1 Dy1 120.62(16) . .
C65 N1 Dy1 119.16(16) . .
C62 C61 N1 120.0 . .
C62 C61 H61 120.0 . .
N1 C61 H61 120.0 . .
C61 C62 C63 120.0 . .
C61 C62 H62 120.0 . .
C63 C62 H62 120.0 . .
C64 C63 C62 120.0 . .
C64 C63 H63 120.0 . .
C62 C63 H63 120.0 . .
C63 C64 C65 120.0 . .
C63 C64 C66 121.3(4) . .
C65 C64 C66 118.7(4) . .
C68 C65 C64 120.9(3) . .
C68 C65 N1 119.0(3) . .
C64 C65 N1 120.0 . .
C67 C66 C64 119.6(6) . .
C67 C66 H66 120.2 . .
C64 C66 H66 120.2 . .
C66 C67 C69 120.1(6) . .
C66 C67 H67 119.9 . .
C69 C67 H67 119.9 . .
C68 N2 C72 120.0 . .
C68 N2 Dy1 119.23(18) . .
C72 N2 Dy1 120.56(18) . .
C65 C68 N2 118.5(3) . .
C65 C68 C69 121.5(3) . .
N2 C68 C69 120.0 . .
C68 C69 C70 120.0 . .
C68 C69 C67 118.9(4) . .
C70 C69 C67 121.0(4) . .
C71 C70 C69 120.0 . .
C71 C70 H70 120.0 . .
C69 C70 H70 120.0 . .
C70 C71 C72 120.0 . .
C70 C71 H71 120.0 . .
C72 C71 H71 120.0 . .
C71 C72 N2 120.0 . .
C71 C72 H72 120.0 . .
N2 C72 H72 120.0 . .
O7 Dy1 O10 75.75(13) 2_575 .
O7 Dy1 O9 76.90(12) 2_575 2_575
O10 Dy1 O9 131.89(12) . 2_575
O7 Dy1 O12 144.52(13) 2_575 .
O10 Dy1 O12 76.44(12) . .
O9 Dy1 O12 138.58(13) 2_575 .
O7 Dy1 O8 124.45(13) 2_575 .
O10 Dy1 O8 86.91(16) . .
O9 Dy1 O8 77.07(15) 2_575 .
O12 Dy1 O8 75.20(14) . .
O7 Dy1 O11 152.73(13) 2_575 .
O10 Dy1 O11 129.24(12) . .
O9 Dy1 O11 89.24(12) 2_575 .
O12 Dy1 O11 53.60(12) . .
O8 Dy1 O11 73.46(14) . .
O7 Dy1 N1 78.69(12) 2_575 .
O10 Dy1 N1 77.37(12) . .
O9 Dy1 N1 133.66(12) 2_575 .
O12 Dy1 N1 74.07(12) . .
O8 Dy1 N1 147.98(13) . .
O11 Dy1 N1 95.10(12) . .
O7 Dy1 N2 79.16(12) 2_575 .
O10 Dy1 N2 136.32(12) . .
O9 Dy1 N2 74.12(12) 2_575 .
O12 Dy1 N2 107.25(13) . .
O8 Dy1 N2 136.65(15) . .
O11 Dy1 N2 74.46(12) . .
N1 Dy1 N2 62.93(10) . .
O7 Dy1 C45 164.91(14) 2_575 .
O10 Dy1 C45 102.08(14) . .
O9 Dy1 C45 113.73(14) 2_575 .
O12 Dy1 C45 26.55(14) . .
O8 Dy1 C45 69.81(14) . .
O11 Dy1 C45 27.28(14) . .
N1 Dy1 C45 86.25(13) . .
N2 Dy1 C45 93.17(14) . .
O7 Dy1 O7 75.86(13) 2_575 .
O10 Dy1 O7 67.09(11) . .
O9 Dy1 O7 68.28(12) 2_575 .
O12 Dy1 O7 112.39(12) . .
O8 Dy1 O7 48.98(11) . .
O11 Dy1 O7 120.88(12) . .
N1 Dy1 O7 140.23(10) . .
N2 Dy1 O7 138.49(10) . .
C45 Dy1 O7 117.44(13) . .
O7 Dy1 C37 100.51(14) 2_575 .
O10 Dy1 C37 76.86(15) . .
O9 Dy1 C37 70.21(15) 2_575 .
O12 Dy1 C37 94.16(15) . .
O8 Dy1 C37 24.06(14) . .
O11 Dy1 C37 96.58(15) . .
N1 Dy1 C37 153.56(14) . .
N2 Dy1 C37 143.33(14) . .
C45 Dy1 C37 93.41(15) . .
O7 Dy1 C37 24.95(12) . .
O3 Dy2 O6 74.98(12) 2_666 .
O3 Dy2 O5 78.07(13) 2_666 2_666
O6 Dy2 O5 133.45(12) . 2_666
O3 Dy2 O2 150.82(13) 2_666 .
O6 Dy2 O2 129.78(12) . .
O5 Dy2 O2 89.62(12) 2_666 .
O3 Dy2 O4 124.11(13) 2_666 .
O6 Dy2 O4 84.74(15) . .
O5 Dy2 O4 79.89(15) 2_666 .
O2 Dy2 O4 78.46(14) . .
O3 Dy2 O1 144.82(13) 2_666 .
O6 Dy2 O1 76.07(12) . .
O5 Dy2 O1 137.06(12) 2_666 .
O2 Dy2 O1 53.77(12) . .
O4 Dy2 O1 72.04(14) . .
O3 Dy2 N4 81.64(12) 2_666 .
O6 Dy2 N4 76.48(12) . .
O5 Dy2 N4 135.51(11) 2_666 .
O2 Dy2 N4 89.32(13) . .
O4 Dy2 N4 142.89(13) . .
O1 Dy2 N4 72.50(12) . .
O3 Dy2 N3 77.51(11) 2_666 .
O6 Dy2 N3 133.17(11) . .
O5 Dy2 N3 74.58(11) 2_666 .
O2 Dy2 N3 73.71(12) . .
O4 Dy2 N3 141.97(14) . .
O1 Dy2 N3 109.46(11) . .
N4 Dy2 N3 62.51(9) . .
O3 Dy2 O3 75.04(12) 2_666 .
O6 Dy2 O3 68.29(12) . .
O5 Dy2 O3 68.47(11) 2_666 .
O2 Dy2 O3 124.95(12) . .
O4 Dy2 O3 49.10(11) . .
O1 Dy2 O3 111.73(11) . .
N4 Dy2 O3 141.58(11) . .
N3 Dy2 O3 137.51(10) . .
O3 Dy2 C9 162.37(14) 2_666 .
O6 Dy2 C9 102.96(14) . .
O5 Dy2 C9 113.48(14) 2_666 .
O2 Dy2 C9 26.83(13) . .
O4 Dy2 C9 72.46(13) . .
O1 Dy2 C9 26.97(13) . .
N4 Dy2 C9 80.87(13) . .
N3 Dy2 C9 92.38(12) . .
O3 Dy2 C9 120.97(12) . .
O3 Dy2 C1 99.98(14) 2_666 .
O6 Dy2 C1 74.73(15) . .
O5 Dy2 C1 73.47(14) 2_666 .
O2 Dy2 C1 101.69(15) . .
O4 Dy2 C1 24.17(13) . .
O1 Dy2 C1 91.20(14) . .
N4 Dy2 C1 149.61(14) . .
N3 Dy2 C1 147.75(13) . .
O3 Dy2 C1 24.95(12) . .
C9 Dy2 C1 96.23(14) . .
C9 O1 Dy2 90.6(3) . .
C9 O2 Dy2 94.6(3) . .
C1 O3 Dy2 168.7(4) . 2_666
C1 O3 Dy2 86.4(3) . .
Dy2 O3 Dy2 104.96(12) 2_666 .
C1 O4 Dy2 102.8(3) . .
C17 O5 Dy2 136.6(3) . 2_666
C17 O6 Dy2 138.8(3) . .
C37 O7 Dy1 167.4(4) . 2_575
C37 O7 Dy1 84.7(3) . .
Dy1 O7 Dy1 104.14(13) 2_575 .
C37 O8 Dy1 104.2(3) . .
C53 O9 Dy1 136.7(3) . 2_575
C53 O10 Dy1 141.1(3) . .
C45 O11 Dy1 91.4(3) . .
C45 O12 Dy1 94.0(3) . .

loop_
_geom_bond_atom_site_label_1
_geom_bond_atom_site_label_2
_geom_bond_distance
_geom_bond_site_symmetry_2
C1 O4 1.235(6) .
C1 O3 1.243(6) .
C1 C2 1.507(6) .
C1 Dy2 2.942(5) .
C2 C3 1.3900 .
C2 C7 1.3900 .
C3 C4 1.3900 .
C3 H3 0.9300 .
C4 C5 1.3900 .
C4 H4 0.9300 .
C5 C6 1.3900 .
C5 H5 0.9300 .
C6 C7 1.3900 .
C6 H6 0.9300 .
C7 C8 1.458(7) .
C8 H8A 0.9600 .
C8 H8B 0.9600 .
C8 H8C 0.9600 .
C9 O2 1.256(6) .
C9 O1 1.258(6) .
C9 C10 1.505(5) .
C9 Dy2 2.773(5) .
C10 C11 1.3900 .
C10 C15 1.3900 .
C11 C12 1.3900 .
C11 H11 0.9300 .
C12 C13 1.3900 .
C12 H12 0.9300 .
C13 C14 1.3900 .
C13 H13 0.9300 .
C14 C15 1.3900 .
C14 H14 0.9300 .
C15 C16 1.523(7) .
C16 H16A 0.9600 .
C16 H16B 0.9600 .
C16 H16C 0.9600 .
C17 O6 1.256(6) .
C17 O5 1.259(6) .
C17 C18 1.494(6) .
C18 C19 1.3900 .
C18 C23 1.3900 .
C19 C20 1.3900 .
C19 H19 0.9300 .
C20 C21 1.3900 .
C20 H20 0.9300 .
C21 C22 1.3900 .
C21 H21 0.9300 .
C22 C23 1.3900 .
C22 H22 0.9300 .
C23 C24 1.535(9) .
C24 H24A 0.9600 .
C24 H24B 0.9600 .
C24 H24C 0.9600 .
N4 C25 1.3900 .
N4 C29 1.3900 .
N4 Dy2 2.580(2) .
C25 C26 1.3900 .
C25 H25 0.9300 .
C26 C27 1.3900 .
C26 H26 0.9300 .
C27 C28 1.3900 .
C27 H27 0.9300 .
C28 C29 1.3900 .
C28 C30 1.409(6) .
C29 C32 1.369(4) .
C30 C31 1.393(7) .
C30 H30 0.9300 .
C31 C33 1.411(6) .
C31 H31 0.9300 .
N3 C32 1.3900 .
N3 C36 1.3900 .
N3 Dy2 2.635(2) .
C32 C33 1.3900 .
C33 C34 1.3900 .
C34 C35 1.3900 .
C34 H34 0.9300 .
C35 C36 1.3900 .
C35 H35 0.9300 .
C36 H36 0.9300 .
C37 O8 1.248(7) .
C37 O7 1.257(6) .
C37 C38 1.459(7) .
C37 Dy1 2.967(6) .
C38 C39 1.3900 .
C38 C43 1.3900 .
C39 C40 1.3900 .
C39 H39 0.9300 .
C40 C41 1.3900 .
C40 H40 0.9300 .
C41 C42 1.3900 .
C41 H41 0.9300 .
C42 C43 1.3900 .
C42 H42 0.9300 .
C43 C44 1.412(8) .
C44 H44A 0.9600 .
C44 H44B 0.9600 .
C44 H44C 0.9600 .
C45 O12 1.244(6) .
C45 O11 1.273(6) .
C45 C46 1.508(6) .
C45 Dy1 2.776(5) .
C46 C47 1.3900 .
C46 C51 1.3900 .
C47 C48 1.3900 .
C47 H47 0.9300 .
C48 C49 1.3900 .
C48 H48 0.9300 .
C49 C50 1.3900 .
C49 H49 0.9300 .
C50 C51 1.3900 .
C50 H50 0.9300 .
C51 C52 1.497(10) .
C52 H52A 0.9600 .
C52 H52B 0.9600 .
C52 H52C 0.9600 .
C53 O10 1.254(6) .
C53 O9 1.257(6) .
C53 C54 1.500(5) .
C54 C55 1.3900 .
C54 C59 1.3900 .
C55 C56 1.3900 .
C55 H55 0.9300 .
C56 C57 1.3900 .
C56 H56 0.9300 .
C57 C58 1.3900 .
C57 H57 0.9300 .
C58 C59 1.3900 .
C58 H58 0.9300 .
C59 C60 1.515(7) .
C60 H60A 0.9600 .
C60 H60B 0.9600 .
C60 H60C 0.9600 .
N1 C61 1.3900 .
N1 C65 1.3900 .
N1 Dy1 2.575(2) .
C61 C62 1.3900 .
C61 H61 0.9300 .
C62 C63 1.3900 .
C62 H62 0.9300 .
C63 C64 1.3900 .
C63 H63 0.9300 .
C64 C65 1.3900 .
C64 C66 1.418(6) .
C65 C68 1.355(4) .
C66 C67 1.392(7) .
C66 H66 0.9300 .
C67 C69 1.396(6) .
C67 H67 0.9300 .
N2 C68 1.3900 .
N2 C72 1.3900 .
N2 Dy1 2.582(2) .
C68 C69 1.3900 .
C69 C70 1.3900 .
C70 C71 1.3900 .
C70 H70 0.9300 .
C71 C72 1.3900 .
C71 H71 0.9300 .
C72 H72 0.9300 .
Dy1 O7 2.306(3) 2_575
Dy1 O10 2.311(3) .
Dy1 O9 2.338(3) 2_575
Dy1 O12 2.397(3) .
Dy1 O8 2.402(4) .
Dy1 O11 2.435(3) .
Dy1 O7 2.805(4) .
Dy2 O3 2.285(3) 2_666
Dy2 O6 2.325(4) .
Dy2 O5 2.335(3) 2_666
Dy2 O2 2.373(4) .
Dy2 O4 2.409(4) .
Dy2 O1 2.459(3) .
Dy2 O3 2.746(4) .
O3 Dy2 2.285(3) 2_666
O5 Dy2 2.335(3) 2_666
O7 Dy1 2.306(3) 2_575
O9 Dy1 2.338(3) 2_575

loop_
_geom_torsion_atom_site_label_1
_geom_torsion_atom_site_label_2
_geom_torsion_atom_site_label_3
_geom_torsion_atom_site_label_4
_geom_torsion
_geom_torsion_site_symmetry_1
_geom_torsion_site_symmetry_4
O4 C1 C2 C3 83.2(6) . .
O3 C1 C2 C3 -87.1(6) . .
Dy2 C1 C2 C3 27.9(18) . .
O4 C1 C2 C7 -96.2(6) . .
O3 C1 C2 C7 93.6(5) . .
Dy2 C1 C2 C7 -151.5(14) . .
C7 C2 C3 C4 0.0 . .
C1 C2 C3 C4 -179.3(4) . .
C2 C3 C4 C5 0.0 . .
C3 C4 C5 C6 0.0 . .
C4 C5 C6 C7 0.0 . .
C5 C6 C7 C2 0.0 . .
C5 C6 C7 C8 178.3(6) . .
C3 C2 C7 C6 0.0 . .
C1 C2 C7 C6 179.4(4) . .
C3 C2 C7 C8 -178.4(5) . .
C1 C2 C7 C8 1.0(6) . .
O2 C9 C10 C11 -22.8(6) . .
O1 C9 C10 C11 156.9(4) . .
Dy2 C9 C10 C11 32(4) . .
O2 C9 C10 C15 154.3(4) . .
O1 C9 C10 C15 -26.0(6) . .
Dy2 C9 C10 C15 -151(4) . .
C15 C10 C11 C12 0.0 . .
C9 C10 C11 C12 177.2(4) . .
C10 C11 C12 C13 0.0 . .
C11 C12 C13 C14 0.0 . .
C12 C13 C14 C15 0.0 . .
C13 C14 C15 C10 0.0 . .
C13 C14 C15 C16 -177.9(6) . .
C11 C10 C15 C14 0.0 . .
C9 C10 C15 C14 -177.0(4) . .
C11 C10 C15 C16 177.8(6) . .
C9 C10 C15 C16 0.8(6) . .
O6 C17 C18 C19 148.2(4) . .
O5 C17 C18 C19 -30.9(5) . .
O6 C17 C18 C23 -26.9(6) . .
O5 C17 C18 C23 154.0(4) . .
C23 C18 C19 C20 0.0 . .
C17 C18 C19 C20 -175.3(4) . .
C18 C19 C20 C21 0.0 . .
C19 C20 C21 C22 0.0 . .
C20 C21 C22 C23 0.0 . .
C21 C22 C23 C18 0.0 . .
C21 C22 C23 C24 -175.6(5) . .
C19 C18 C23 C22 0.0 . .
C17 C18 C23 C22 174.9(4) . .
C19 C18 C23 C24 175.2(6) . .
C17 C18 C23 C24 -9.8(6) . .
C29 N4 C25 C26 0.0 . .
Dy2 N4 C25 C26 -178.7(2) . .
N4 C25 C26 C27 0.0 . .
C25 C26 C27 C28 0.0 . .
C26 C27 C28 C29 0.0 . .
C26 C27 C28 C30 -179.9(5) . .
C27 C28 C29 C32 -177.1(4) . .
C30 C28 C29 C32 2.8(5) . .
C27 C28 C29 N4 0.0 . .
C30 C28 C29 N4 179.9(4) . .
C25 N4 C29 C32 177.2(4) . .
Dy2 N4 C29 C32 -4.2(3) . .
C25 N4 C29 C28 0.0 . .
Dy2 N4 C29 C28 178.6(2) . .
C29 C28 C30 C31 -2.3(8) . .
C27 C28 C30 C31 177.6(5) . .
C28 C30 C31 C33 0.1(9) . .
C28 C29 C32 N3 176.6(2) . .
N4 C29 C32 N3 -0.5(4) . .
C28 C29 C32 C33 -1.2(4) . .
N4 C29 C32 C33 -178.3(2) . .
C36 N3 C32 C29 -177.8(3) . .
Dy2 N3 C32 C29 4.7(3) . .
C36 N3 C32 C33 0.0 . .
Dy2 N3 C32 C33 -177.5(2) . .
C29 C32 C33 C34 177.8(3) . .
N3 C32 C33 C34 0.0 . .
C29 C32 C33 C31 -1.1(5) . .
N3 C32 C33 C31 -178.8(4) . .
C30 C31 C33 C34 -177.2(5) . .
C30 C31 C33 C32 1.6(8) . .
C32 C33 C34 C35 0.0 . .
C31 C33 C34 C35 178.8(4) . .
C33 C34 C35 C36 0.0 . .
C34 C35 C36 N3 0.0 . .
C32 N3 C36 C35 0.0 . .
Dy2 N3 C36 C35 177.4(2) . .
O8 C37 C38 C39 -76.3(7) . .
O7 C37 C38 C39 98.5(6) . .
Dy1 C37 C38 C39 -41.7(19) . .
O8 C37 C38 C43 102.5(6) . .
O7 C37 C38 C43 -82.7(6) . .
Dy1 C37 C38 C43 137.1(16) . .
C43 C38 C39 C40 0.0 . .
C37 C38 C39 C40 178.8(5) . .
C38 C39 C40 C41 0.0 . .
C39 C40 C41 C42 0.0 . .
C40 C41 C42 C43 0.0 . .
C41 C42 C43 C38 0.0 . .
C41 C42 C43 C44 -177.6(7) . .
C39 C38 C43 C42 0.0 . .
C37 C38 C43 C42 -178.8(4) . .
C39 C38 C43 C44 177.5(7) . .
C37 C38 C43 C44 -1.3(7) . .
O12 C45 C46 C47 -178.1(4) . .
O11 C45 C46 C47 2.1(6) . .
Dy1 C45 C46 C47 90(2) . .
O12 C45 C46 C51 6.7(7) . .
O11 C45 C46 C51 -173.1(4) . .
Dy1 C45 C46 C51 -85(2) . .
C51 C46 C47 C48 0.0 . .
C45 C46 C47 C48 -175.3(4) . .
C46 C47 C48 C49 0.0 . .
C47 C48 C49 C50 0.0 . .
C48 C49 C50 C51 0.0 . .
C49 C50 C51 C46 0.0 . .
C49 C50 C51 C52 -179.3(6) . .
C47 C46 C51 C50 0.0 . .
C45 C46 C51 C50 175.0(4) . .
C47 C46 C51 C52 179.2(7) . .
C45 C46 C51 C52 -5.8(7) . .
O10 C53 C54 C55 150.5(4) . .
O9 C53 C54 C55 -27.5(5) . .
O10 C53 C54 C59 -25.9(6) . .
O9 C53 C54 C59 156.0(4) . .
C59 C54 C55 C56 0.0 . .
C53 C54 C55 C56 -176.6(4) . .
C54 C55 C56 C57 0.0 . .
C55 C56 C57 C58 0.0 . .
C56 C57 C58 C59 0.0 . .
C57 C58 C59 C54 0.0 . .
C57 C58 C59 C60 -175.9(4) . .
C55 C54 C59 C58 0.0 . .
C53 C54 C59 C58 176.3(4) . .
C55 C54 C59 C60 175.7(5) . .
C53 C54 C59 C60 -8.0(5) . .
C65 N1 C61 C62 0.0 . .
Dy1 N1 C61 C62 -174.5(2) . .
N1 C61 C62 C63 0.0 . .
C61 C62 C63 C64 0.0 . .
C62 C63 C64 C65 0.0 . .
C62 C63 C64 C66 180.0(5) . .
C63 C64 C65 C68 -176.2(4) . .
C66 C64 C65 C68 3.8(5) . .
C63 C64 C65 N1 0.0 . .
C66 C64 C65 N1 -180.0(4) . .
C61 N1 C65 C68 176.2(4) . .
Dy1 N1 C65 C68 -9.2(3) . .
C61 N1 C65 C64 0.0 . .
Dy1 N1 C65 C64 174.6(2) . .
C63 C64 C66 C67 176.6(5) . .
C65 C64 C66 C67 -3.4(8) . .
C64 C66 C67 C69 -0.7(10) . .
C64 C65 C68 N2 176.8(2) . .
N1 C65 C68 N2 0.6(4) . .
C64 C65 C68 C69 -0.2(4) . .
N1 C65 C68 C69 -176.4(2) . .
C72 N2 C68 C65 -177.0(4) . .
Dy1 N2 C68 C65 8.3(4) . .
C72 N2 C68 C69 0.0 . .
Dy1 N2 C68 C69 -174.7(2) . .
C65 C68 C69 C70 176.9(4) . .
N2 C68 C69 C70 0.0 . .
C65 C68 C69 C67 -4.0(5) . .
N2 C68 C69 C67 179.1(5) . .
C66 C67 C69 C68 4.4(8) . .
C66 C67 C69 C70 -176.5(5) . .
C68 C69 C70 C71 0.0 . .
C67 C69 C70 C71 -179.1(5) . .
C69 C70 C71 C72 0.0 . .
C70 C71 C72 N2 0.0 . .
C68 N2 C72 C71 0.0 . .
Dy1 N2 C72 C71 174.7(2) . .
C61 N1 Dy1 O7 100.2(2) . 2_575
C65 N1 Dy1 O7 -74.4(2) . 2_575
C61 N1 Dy1 O10 22.4(2) . .
C65 N1 Dy1 O10 -152.1(2) . .
C61 N1 Dy1 O9 159.5(2) . 2_575
C65 N1 Dy1 O9 -15.1(3) . 2_575
C61 N1 Dy1 O12 -56.9(2) . .
C65 N1 Dy1 O12 128.6(2) . .
C61 N1 Dy1 O8 -40.0(3) . .
C65 N1 Dy1 O8 145.4(3) . .
C61 N1 Dy1 O11 -106.7(2) . .
C65 N1 Dy1 O11 78.8(2) . .
C61 N1 Dy1 N2 -176.4(2) . .
C65 N1 Dy1 N2 9.10(18) . .
C61 N1 Dy1 C45 -80.9(2) . .
C65 N1 Dy1 C45 104.6(2) . .
C61 N1 Dy1 O7 49.2(3) . .
C65 N1 Dy1 O7 -125.4(2) . .
C61 N1 Dy1 C37 9.3(4) . .
C65 N1 Dy1 C37 -165.3(3) . .
C68 N2 Dy1 O7 73.9(2) . 2_575
C72 N2 Dy1 O7 -100.8(2) . 2_575
C68 N2 Dy1 O10 18.2(3) . .
C72 N2 Dy1 O10 -156.5(2) . .
C68 N2 Dy1 O9 153.2(2) . 2_575
C72 N2 Dy1 O9 -21.5(2) . 2_575
C68 N2 Dy1 O12 -70.1(2) . .
C72 N2 Dy1 O12 115.2(2) . .
C68 N2 Dy1 O8 -156.6(2) . .
C72 N2 Dy1 O8 28.7(3) . .
C68 N2 Dy1 O11 -113.1(2) . .
C72 N2 Dy1 O11 72.2(2) . .
C68 N2 Dy1 N1 -8.83(19) . .
C72 N2 Dy1 N1 176.5(2) . .
C68 N2 Dy1 C45 -93.0(2) . .
C72 N2 Dy1 C45 92.3(2) . .
C68 N2 Dy1 O7 127.6(2) . .
C72 N2 Dy1 O7 -47.1(3) . .
C68 N2 Dy1 C37 167.0(2) . .
C72 N2 Dy1 C37 -7.7(3) . .
O12 C45 Dy1 O7 64.9(7) . 2_575
O11 C45 Dy1 O7 -104.9(6) . 2_575
C46 C45 Dy1 O7 162(2) . 2_575
O12 C45 Dy1 O10 -15.2(3) . .
O11 C45 Dy1 O10 175.0(3) . .
C46 C45 Dy1 O10 82(2) . .
O12 C45 Dy1 O9 -162.3(3) . 2_575
O11 C45 Dy1 O9 27.9(3) . 2_575
C46 C45 Dy1 O9 -65(2) . 2_575
O11 C45 Dy1 O12 -169.8(5) . .
C46 C45 Dy1 O12 97(2) . .
O12 C45 Dy1 O8 -97.3(4) . .
O11 C45 Dy1 O8 92.9(3) . .
C46 C45 Dy1 O8 0(2) . .
O12 C45 Dy1 O11 169.8(5) . .
C46 C45 Dy1 O11 -93(2) . .
O12 C45 Dy1 N1 61.0(3) . .
O11 C45 Dy1 N1 -108.7(3) . .
C46 C45 Dy1 N1 158(2) . .
O12 C45 Dy1 N2 123.6(3) . .
O11 C45 Dy1 N2 -46.2(3) . .
C46 C45 Dy1 N2 -139(2) . .
O12 C45 Dy1 O7 -85.5(3) . .
O11 C45 Dy1 O7 104.8(3) . .
C46 C45 Dy1 O7 11(2) . .
O12 C45 Dy1 C37 -92.5(3) . .
O11 C45 Dy1 C37 97.7(3) . .
C46 C45 Dy1 C37 4(2) . .
O8 C37 Dy1 O7 174.7(4) . 2_575
O7 C37 Dy1 O7 -9.0(4) . 2_575
C38 C37 Dy1 O7 135.0(18) . 2_575
O8 C37 Dy1 O10 -112.8(4) . .
O7 C37 Dy1 O10 63.5(3) . .
C38 C37 Dy1 O10 -152.5(18) . .
O8 C37 Dy1 O9 102.9(4) . 2_575
O7 C37 Dy1 O9 -80.9(3) . 2_575
C38 C37 Dy1 O9 63.1(18) . 2_575
O8 C37 Dy1 O12 -37.7(4) . .
O7 C37 Dy1 O12 138.5(3) . .
C38 C37 Dy1 O12 -77.5(18) . .
O7 C37 Dy1 O8 176.3(7) . .
C38 C37 Dy1 O8 -39.7(16) . .
O8 C37 Dy1 O11 16.1(4) . .
O7 C37 Dy1 O11 -167.7(3) . .
C38 C37 Dy1 O11 -23.7(18) . .
O8 C37 Dy1 N1 -99.6(5) . .
O7 C37 Dy1 N1 76.7(4) . .
C38 C37 Dy1 N1 -139.3(17) . .
O8 C37 Dy1 N2 88.8(5) . .
O7 C37 Dy1 N2 -94.9(4) . .
C38 C37 Dy1 N2 49.1(19) . .
O8 C37 Dy1 C45 -11.2(4) . .
O7 C37 Dy1 C45 165.1(3) . .
C38 C37 Dy1 C45 -50.9(18) . .
O8 C37 Dy1 O7 -176.3(7) . .
C38 C37 Dy1 O7 144(2) . .
C25 N4 Dy2 O3 103.0(2) . 2_666
C29 N4 Dy2 O3 -75.7(2) . 2_666
C25 N4 Dy2 O6 26.50(19) . .
C29 N4 Dy2 O6 -152.2(2) . .
C25 N4 Dy2 O5 166.4(2) . 2_666
C29 N4 Dy2 O5 -12.3(3) . 2_666
C25 N4 Dy2 O2 -104.9(2) . .
C29 N4 Dy2 O2 76.5(2) . .
C25 N4 Dy2 O4 -35.2(3) . .
C29 N4 Dy2 O4 146.2(2) . .
C25 N4 Dy2 O1 -52.9(2) . .
C29 N4 Dy2 O1 128.4(2) . .
C25 N4 Dy2 N3 -176.8(2) . .
C29 N4 Dy2 N3 4.53(18) . .
C25 N4 Dy2 O3 50.2(3) . .
C29 N4 Dy2 O3 -128.4(2) . .
C25 N4 Dy2 C9 -79.3(2) . .
C29 N4 Dy2 C9 102.1(2) . .
C25 N4 Dy2 C1 7.5(3) . .
C29 N4 Dy2 C1 -171.2(2) . .
C32 N3 Dy2 O3 82.35(19) . 2_666
C36 N3 Dy2 O3 -95.1(2) . 2_666
C32 N3 Dy2 O6 27.2(2) . .
C36 N3 Dy2 O6 -150.23(19) . .
C32 N3 Dy2 O5 163.2(2) . 2_666
C36 N3 Dy2 O5 -14.22(18) . 2_666
C32 N3 Dy2 O2 -102.57(19) . .
C36 N3 Dy2 O2 80.0(2) . .
C32 N3 Dy2 O4 -147.2(2) . .
C36 N3 Dy2 O4 35.4(3) . .
C32 N3 Dy2 O1 -61.71(19) . .
C36 N3 Dy2 O1 120.84(19) . .
C32 N3 Dy2 N4 -4.63(17) . .
C36 N3 Dy2 N4 177.9(2) . .
C32 N3 Dy2 O3 133.06(18) . .
C36 N3 Dy2 O3 -44.4(2) . .
C32 N3 Dy2 C9 -83.06(19) . .
C36 N3 Dy2 C9 99.5(2) . .
C32 N3 Dy2 C1 171.3(2) . .
C36 N3 Dy2 C1 -6.1(3) . .
O2 C9 Dy2 O3 -99.5(5) . 2_666
O1 C9 Dy2 O3 76.5(6) . 2_666
C10 C9 Dy2 O3 -156(4) . 2_666
O2 C9 Dy2 O6 179.3(3) . .
O1 C9 Dy2 O6 -4.6(3) . .
C10 C9 Dy2 O6 122(4) . .
O2 C9 Dy2 O5 29.0(3) . 2_666
O1 C9 Dy2 O5 -155.0(3) . 2_666
C10 C9 Dy2 O5 -28(4) . 2_666
O1 C9 Dy2 O2 176.1(5) . .
C10 C9 Dy2 O2 -57(4) . .
O2 C9 Dy2 O4 99.2(3) . .
O1 C9 Dy2 O4 -84.7(3) . .
C10 C9 Dy2 O4 42(4) . .
O2 C9 Dy2 O1 -176.1(5) . .
C10 C9 Dy2 O1 127(4) . .
O2 C9 Dy2 N4 -106.9(3) . .
O1 C9 Dy2 N4 69.1(3) . .
C10 C9 Dy2 N4 -164(4) . .
O2 C9 Dy2 N3 -45.2(3) . .
O1 C9 Dy2 N3 130.8(3) . .
C10 C9 Dy2 N3 -102(4) . .
O2 C9 Dy2 O3 107.1(3) . .
O1 C9 Dy2 O3 -76.9(3) . .
C10 C9 Dy2 O3 50(4) . .
O2 C9 Dy2 C1 103.6(3) . .
O1 C9 Dy2 C1 -80.3(3) . .
C10 C9 Dy2 C1 47(4) . .
O4 C1 Dy2 O3 176.6(4) . 2_666
O3 C1 Dy2 O3 -0.1(4) . 2_666
C2 C1 Dy2 O3 -120.4(16) . 2_666
O4 C1 Dy2 O6 -112.1(4) . .
O3 C1 Dy2 O6 71.2(3) . .
C2 C1 Dy2 O6 -49.2(16) . .
O4 C1 Dy2 O5 102.4(4) . 2_666
O3 C1 Dy2 O5 -74.4(3) . 2_666
C2 C1 Dy2 O5 165.3(16) . 2_666
O4 C1 Dy2 O2 16.3(4) . .
O3 C1 Dy2 O2 -160.4(3) . .
C2 C1 Dy2 O2 79.2(16) . .
O3 C1 Dy2 O4 -176.7(6) . .
C2 C1 Dy2 O4 62.9(15) . .
O4 C1 Dy2 O1 -36.9(4) . .
O3 C1 Dy2 O1 146.4(3) . .
C2 C1 Dy2 O1 26.0(16) . .
O4 C1 Dy2 N4 -92.9(5) . .
O3 C1 Dy2 N4 90.4(4) . .
C2 C1 Dy2 N4 -30.0(17) . .
O4 C1 Dy2 N3 94.2(4) . .
O3 C1 Dy2 N3 -82.5(4) . .
C2 C1 Dy2 N3 157.2(15) . .
O4 C1 Dy2 O3 176.7(6) . .
C2 C1 Dy2 O3 -120.4(17) . .
O4 C1 Dy2 C9 -10.3(4) . .
O3 C1 Dy2 C9 173.0(3) . .
C2 C1 Dy2 C9 52.6(16) . .
O2 C9 O1 Dy2 3.9(5) . .
C10 C9 O1 Dy2 -175.7(4) . .
O3 Dy2 O1 C9 -149.2(3) 2_666 .
O6 Dy2 O1 C9 175.4(3) . .
O5 Dy2 O1 C9 34.7(4) 2_666 .
O2 Dy2 O1 C9 -2.2(3) . .
O4 Dy2 O1 C9 86.5(3) . .
N4 Dy2 O1 C9 -104.7(3) . .
N3 Dy2 O1 C9 -53.3(3) . .
O3 Dy2 O1 C9 116.0(3) . .
C1 Dy2 O1 C9 101.4(3) . .
O1 C9 O2 Dy2 -4.1(5) . .
C10 C9 O2 Dy2 175.6(3) . .
O3 Dy2 O2 C9 142.2(3) 2_666 .
O6 Dy2 O2 C9 -0.8(4) . .
O5 Dy2 O2 C9 -153.6(3) 2_666 .
O4 Dy2 O2 C9 -73.9(3) . .
O1 Dy2 O2 C9 2.2(3) . .
N4 Dy2 O2 C9 70.9(3) . .
N3 Dy2 O2 C9 132.3(3) . .
O3 Dy2 O2 C9 -90.5(3) . .
C1 Dy2 O2 C9 -80.6(3) . .
O4 C1 O3 Dy2 176.5(15) . 2_666
C2 C1 O3 Dy2 -13(2) . 2_666
Dy2 C1 O3 Dy2 180(100) . 2_666
O4 C1 O3 Dy2 -3.1(6) . .
C2 C1 O3 Dy2 167.0(5) . .
O3 Dy2 O3 C1 179.9(4) 2_666 .
O6 Dy2 O3 C1 -100.6(3) . .
O5 Dy2 O3 C1 97.1(3) 2_666 .
O2 Dy2 O3 C1 23.6(4) . .
O4 Dy2 O3 C1 1.8(3) . .
O1 Dy2 O3 C1 -36.6(3) . .
N4 Dy2 O3 C1 -125.5(3) . .
N3 Dy2 O3 C1 128.4(3) . .
C9 Dy2 O3 C1 -8.2(4) . .
O3 Dy2 O3 Dy2 0.000(1) 2_666 2_666
O6 Dy2 O3 Dy2 79.49(15) . 2_666
O5 Dy2 O3 Dy2 -82.84(15) 2_666 2_666
O2 Dy2 O3 Dy2 -156.31(12) . 2_666
O4 Dy2 O3 Dy2 -178.1(2) . 2_666
O1 Dy2 O3 Dy2 143.54(13) . 2_666
N4 Dy2 O3 Dy2 54.6(2) . 2_666
N3 Dy2 O3 Dy2 -51.5(2) . 2_666
C9 Dy2 O3 Dy2 171.92(14) . 2_666
C1 Dy2 O3 Dy2 -179.9(4) . 2_666
O3 C1 O4 Dy2 3.6(7) . .
C2 C1 O4 Dy2 -166.3(5) . .
O3 Dy2 O4 C1 -4.0(5) 2_666 .
O6 Dy2 O4 C1 63.9(4) . .
O5 Dy2 O4 C1 -72.0(4) 2_666 .
O2 Dy2 O4 C1 -163.7(4) . .
O1 Dy2 O4 C1 140.9(4) . .
N4 Dy2 O4 C1 123.1(4) . .
N3 Dy2 O4 C1 -120.2(4) . .
O3 Dy2 O4 C1 -1.8(4) . .
C9 Dy2 O4 C1 169.2(5) . .
O6 C17 O5 Dy2 0.6(8) . 2_666
C18 C17 O5 Dy2 179.6(3) . 2_666
O5 C17 O6 Dy2 25.9(8) . .
C18 C17 O6 Dy2 -153.2(3) . .
O3 Dy2 O6 C17 19.6(5) 2_666 .
O5 Dy2 O6 C17 -37.1(6) 2_666 .
O2 Dy2 O6 C17 -178.1(5) . .
O4 Dy2 O6 C17 -107.9(5) . .
O1 Dy2 O6 C17 179.4(5) . .
N4 Dy2 O6 C17 104.4(5) . .
N3 Dy2 O6 C17 75.6(5) . .
O3 Dy2 O6 C17 -60.0(5) . .
C9 Dy2 O6 C17 -178.5(5) . .
C1 Dy2 O6 C17 -85.5(5) . .
O8 C37 O7 Dy1 138.7(15) . 2_575
C38 C37 O7 Dy1 -36(2) . 2_575
Dy1 C37 O7 Dy1 135.3(18) . 2_575
O8 C37 O7 Dy1 3.4(6) . .
C38 C37 O7 Dy1 -171.1(6) . .
O7 Dy1 O7 C37 170.9(4) 2_575 .
O10 Dy1 O7 C37 -108.9(4) . .
O9 Dy1 O7 C37 89.6(3) 2_575 .
O12 Dy1 O7 C37 -45.6(4) . .
O8 Dy1 O7 C37 -2.0(4) . .
O11 Dy1 O7 C37 14.3(4) . .
N1 Dy1 O7 C37 -137.4(3) . .
N2 Dy1 O7 C37 116.1(3) . .
C45 Dy1 O7 C37 -16.8(4) . .
O7 Dy1 O7 Dy1 0.0 2_575 2_575
O10 Dy1 O7 Dy1 80.27(15) . 2_575
O9 Dy1 O7 Dy1 -81.30(15) 2_575 2_575
O12 Dy1 O7 Dy1 143.56(13) . 2_575
O8 Dy1 O7 Dy1 -172.9(2) . 2_575
O11 Dy1 O7 Dy1 -156.54(13) . 2_575
N1 Dy1 O7 Dy1 51.8(2) . 2_575
N2 Dy1 O7 Dy1 -54.7(2) . 2_575
C45 Dy1 O7 Dy1 172.36(15) . 2_575
C37 Dy1 O7 Dy1 -170.9(4) . 2_575
O7 C37 O8 Dy1 -4.1(7) . .
C38 C37 O8 Dy1 170.6(5) . .
O7 Dy1 O8 C37 -6.3(5) 2_575 .
O10 Dy1 O8 C37 64.1(4) . .
O9 Dy1 O8 C37 -70.3(4) 2_575 .
O12 Dy1 O8 C37 140.8(4) . .
O11 Dy1 O8 C37 -163.3(4) . .
N1 Dy1 O8 C37 124.1(4) . .
N2 Dy1 O8 C37 -119.6(4) . .
C45 Dy1 O8 C37 168.1(5) . .
O7 Dy1 O8 C37 2.1(4) . .
O10 C53 O9 Dy1 15.3(9) . 2_575
C54 C53 O9 Dy1 -166.9(3) . 2_575
O9 C53 O10 Dy1 12.3(9) . .
C54 C53 O10 Dy1 -165.5(3) . .
O7 Dy1 O10 C53 26.0(5) 2_575 .
O9 Dy1 O10 C53 -31.1(6) 2_575 .
O12 Dy1 O10 C53 -176.2(6) . .
O8 Dy1 O10 C53 -100.7(5) . .
O11 Dy1 O10 C53 -166.4(5) . .
N1 Dy1 O10 C53 107.4(6) . .
N2 Dy1 O10 C53 82.9(6) . .
C45 Dy1 O10 C53 -169.3(5) . .
O7 Dy1 O10 C53 -54.4(5) . .
C37 Dy1 O10 C53 -78.6(5) . .
O12 C45 O11 Dy1 -10.2(5) . .
C46 C45 O11 Dy1 169.6(4) . .
O7 Dy1 O11 C45 146.7(3) 2_575 .
O10 Dy1 O11 C45 -6.3(4) . .
O9 Dy1 O11 C45 -154.6(3) 2_575 .
O12 Dy1 O11 C45 5.7(3) . .
O8 Dy1 O11 C45 -77.9(3) . .
N1 Dy1 O11 C45 71.6(3) . .
N2 Dy1 O11 C45 131.6(3) . .
O7 Dy1 O11 C45 -90.7(3) . .
C37 Dy1 O11 C45 -84.7(3) . .
O11 C45 O12 Dy1 10.4(5) . .
C46 C45 O12 Dy1 -169.5(4) . .
O7 Dy1 O12 C45 -156.0(3) 2_575 .
O10 Dy1 O12 C45 164.7(3) . .
O9 Dy1 O12 C45 24.8(4) 2_575 .
O8 Dy1 O12 C45 74.3(3) . .
O11 Dy1 O12 C45 -5.8(3) . .
N1 Dy1 O12 C45 -114.8(3) . .
N2 Dy1 O12 C45 -60.5(3) . .
O7 Dy1 O12 C45 106.9(3) . .
C37 Dy1 O12 C45 89.3(3) . .
